data_2243203
loop_
_publ_author_name
'Kalugin, Alexey E.'
'Lyssenko, Konstantin A.'
'Minyaev, Mikhail E.'
'Roitershtein, Dmitrii M.'
'Puntus, Lada N.'
'Varaksina, Evgenia A.'
'Nifant'ev, Ilya E.'

_publ_section_title
;
 Crystal structure of tris[bis(2,6-diisopropylphenyl)
 phosphato-\k<i>O</i>]pentakis(methanol-\k<i>O</i>)europium methanol
 monosolvate
;
_journal_coeditor_code SU5526
_journal_issue 12
_journal_name_full 'Acta Crystallographica Section E'
_journal_page_first 1892
_journal_page_last 1896
_journal_paper_doi 10.1107/S2056989019015421
_journal_volume 75
_journal_year 2019
_chemical_formula_iupac '[Eu (C24 H34 O4 P)3 (C H4 O)5], C H4 O'
_chemical_formula_moiety 'C77 H122 Eu O17 P3, C H4 O'
_chemical_formula_sum 'C78 H126 Eu O18 P3'
_chemical_formula_weight 1596.65
_chemical_name_systematic
;
Tris[bis(2,6-diisopropylphenyl) phosphato-\k<i>O</i>]pentakis(methanol-\
\k<i>O</i>)europium methanol monosolvate
;
_space_group_crystal_system monoclinic
_space_group_IT_number 14
_space_group_name_Hall '-P 2ybc'
_space_group_name_H-M_alt 'P 1 21/c 1'
_atom_sites_solution_hydrogens mixed
_atom_sites_solution_primary direct
_atom_sites_solution_secondary difmap
_audit_creation_method SHELXL-2018/3
_cell_angle_alpha 90
_cell_angle_beta 91.9640(10)
_cell_angle_gamma 90
_cell_formula_units_Z 4
_cell_length_a 23.4010(17)
_cell_length_b 10.6604(8)
_cell_length_c 33.543(2)
_cell_measurement_reflns_used 9998
_cell_measurement_temperature 120(2)
_cell_measurement_theta_max 30.23
_cell_measurement_theta_min 2.452
_cell_volume 8362.9(10)
_computing_cell_refinement
;
SAINT (Bruker, 2016)
;
_computing_data_collection
;
APEX2 (Bruker, 2016)
;
_computing_data_reduction
;
SAINT (Bruker, 2016)
;
_computing_molecular_graphics
;
SHELXTL (Sheldrick, 2008)
;
_computing_publication_material
;
SHELXTL (Sheldrick, 2008)
;
_computing_structure_refinement
;
SHELXL2018 (Sheldrick, 2015b)
;
_computing_structure_solution
;
SHELXT2013 (Sheldrick, 2015a)
;
_diffrn_ambient_temperature 120(2)
_diffrn_measured_fraction_theta_full 1.000
_diffrn_measured_fraction_theta_max 0.994
_diffrn_measurement_device_type 'Bruker APEXII CCD area-detector'
_diffrn_measurement_method '\w scans'
_diffrn_radiation_type MoK\a
_diffrn_radiation_wavelength 0.71073
_diffrn_reflns_av_R_equivalents 0.0609
_diffrn_reflns_av_unetI/netI 0.0492
_diffrn_reflns_limit_h_max 35
_diffrn_reflns_limit_h_min -35
_diffrn_reflns_limit_k_max 16
_diffrn_reflns_limit_k_min -15
_diffrn_reflns_limit_l_max 50
_diffrn_reflns_limit_l_min -50
_diffrn_reflns_number 158417
_diffrn_reflns_theta_full 25.242
_diffrn_reflns_theta_max 32.327
_diffrn_reflns_theta_min 1.470
_diffrn_source 'X-Ray tube'
_exptl_absorpt_coefficient_mu 0.870
_exptl_absorpt_correction_T_max 0.748
_exptl_absorpt_correction_T_min 0.644
_exptl_absorpt_correction_type multi-scan
_exptl_absorpt_process_details
;
(SADABS; Krause <i>et al.</i>, 2015)
;
_exptl_crystal_colour colorless
_exptl_crystal_density_diffrn 1.268
_exptl_crystal_description block
_exptl_crystal_F_000 3384
_exptl_crystal_size_max 0.46
_exptl_crystal_size_mid 0.36
_exptl_crystal_size_min 0.22
_refine_diff_density_max 1.272
_refine_diff_density_min -1.329
_refine_ls_extinction_method none
_refine_ls_goodness_of_fit_ref 1.157
_refine_ls_hydrogen_treatment mixed
_refine_ls_matrix_type full
_refine_ls_number_parameters 973
_refine_ls_number_reflns 29661
_refine_ls_number_restraints 12
_refine_ls_restrained_S_all 1.157
_refine_ls_R_factor_all 0.0679
_refine_ls_R_factor_gt 0.0487
_refine_ls_shift/su_max 0.001
_refine_ls_shift/su_mean 0.000
_refine_ls_structure_factor_coef Fsqd
_refine_ls_weighting_details 'w=1/[\s^2^(Fo^2^)+(0.0240P)^2^+8.2744P] where P=(Fo^2^+2Fc^2^)/3'
_refine_ls_weighting_scheme calc
_refine_ls_wR_factor_gt 0.0861
_refine_ls_wR_factor_ref 0.0914
_reflns_number_gt 24028
_reflns_number_total 29661
_reflns_threshold_expression 'I > 2\s(I)'
_cod_data_source_file su5526sup1.cif
_cod_data_source_block I
_cod_original_cell_volume 8363.0(11)
_cod_original_sg_symbol_H-M 'P 21/c'
_cod_database_code 2243203
_shelx_space_group_comment
;
The symmetry employed for this shelxl refinement is uniquely defined
by the following loop, which should always be used as a source of
symmetry information in preference to the above space-group names.
They are only intended as comments.
;
_shelx_estimated_absorpt_t_min 0.690
_shelx_estimated_absorpt_t_max 0.832

loop_
_space_group_symop_operation_xyz
'x, y, z'
'-x, y+1/2, -z+1/2'
'-x, -y, -z'
'x, -y-1/2, z-1/2'

loop_
_atom_site_type_symbol
_atom_site_label
_atom_site_fract_x
_atom_site_fract_y
_atom_site_fract_z
_atom_site_U_iso_or_equiv
_atom_site_adp_type
_atom_site_calc_flag
_atom_site_occupancy
_atom_site_disorder_assembly
_atom_site_disorder_group
Eu Eu1 0.21264(2) 0.01198(2) 0.12253(2) 0.01371(3) Uani d 1 . .
P P1 0.30150(2) 0.10405(5) 0.04210(2) 0.01430(10) Uani d 1 . .
P P2 0.28809(2) 0.07752(5) 0.21773(2) 0.01634(10) Uani d 1 . .
P P3 0.09000(2) -0.19974(5) 0.12637(2) 0.01590(10) Uani d 1 . .
O O1 0.29035(6) 0.09169(14) 0.08558(4) 0.0172(3) Uani d 1 . .
O O2 0.32035(6) 0.24664(13) 0.03573(4) 0.0150(3) Uani d 1 . .
O O3 0.35910(6) 0.03625(13) 0.03007(5) 0.0174(3) Uani d 1 . .
O O4 0.25347(7) 0.06299(15) 0.01474(5) 0.0196(3) Uani d 1 . .
O O5 0.27848(7) 0.05181(14) 0.17413(5) 0.0187(3) Uani d 1 . .
O O6 0.34194(7) 0.16726(14) 0.22491(5) 0.0185(3) Uani d 1 . .
O O7 0.31298(7) -0.05192(14) 0.23493(5) 0.0204(3) Uani d 1 . .
O O8 0.23761(7) 0.12372(15) 0.23943(5) 0.0203(3) Uani d 1 . .
O O9 0.12428(6) -0.09030(14) 0.11230(5) 0.0180(3) Uani d 1 . .
O O10 0.04631(6) -0.24582(14) 0.09163(5) 0.0177(3) Uani d 1 . .
O O11 0.04729(7) -0.13794(15) 0.15688(5) 0.0193(3) Uani d 1 . .
O O12 0.12327(7) -0.30716(15) 0.14321(5) 0.0208(3) Uani d 1 . .
O O13 0.22177(7) -0.19159(15) 0.15521(5) 0.0223(3) Uani d 1 . .
O O14 0.23584(8) -0.14526(16) 0.07049(5) 0.0233(4) Uani d 1 . .
O O15 0.16784(7) 0.08781(17) 0.06066(5) 0.0241(4) Uani d 1 . .
O O16 0.19455(8) 0.23884(16) 0.12912(6) 0.0267(4) Uani d 1 . .
O O17 0.15557(7) 0.05522(16) 0.18145(5) 0.0213(3) Uani d 1 . .
O O18 0.19450(10) 0.33364(19) 0.20326(7) 0.0414(5) Uani d 1 . .
C C1 0.34644(9) 0.29122(18) 0.00110(6) 0.0156(4) Uani d 1 . .
C C2 0.31138(10) 0.3397(2) -0.02967(7) 0.0192(4) Uani d 1 . .
C C3 0.33846(12) 0.3867(2) -0.06304(7) 0.0267(5) Uani d 1 . .
H H3A 0.315991 0.418677 -0.084867 0.032 Uiso calc 1 . .
C C4 0.39734(12) 0.3873(2) -0.06481(7) 0.0294(6) Uani d 1 . .
H H4A 0.414962 0.418716 -0.087872 0.035 Uiso calc 1 . .
C C5 0.43060(11) 0.3426(2) -0.03324(7) 0.0245(5) Uani d 1 . .
H H5A 0.471046 0.344730 -0.034773 0.029 Uiso calc 1 . .
C C6 0.40629(10) 0.29440(19) 0.00091(7) 0.0181(4) Uani d 1 . .
C C7 0.24736(10) 0.3513(2) -0.02465(6) 0.0234(5) Uani d 1 . .
H H7A 0.234295 0.274598 -0.010405 0.028 Uiso calc 0.921(5) A 1
H H7B 0.236648 0.316383 0.001739 0.028 Uiso calc 0.079(5) A 2
C C8A 0.21244(15) 0.3613(4) -0.06395(10) 0.0450(9) Uani d 0.921(5) A 1
H H8A 0.171582 0.361802 -0.058434 0.067 Uiso calc 0.921(5) A 1
H H8B 0.220955 0.289401 -0.080955 0.067 Uiso calc 0.921(5) A 1
H H8C 0.222413 0.439127 -0.077620 0.067 Uiso calc 0.921(5) A 1
C C9A 0.23577(12) 0.4649(3) 0.00187(9) 0.0316(7) Uani d 0.921(5) A 1
H H9A 0.194886 0.468914 0.007185 0.047 Uiso calc 0.921(5) A 1
H H9B 0.247245 0.541763 -0.011750 0.047 Uiso calc 0.921(5) A 1
H H9C 0.257749 0.456734 0.027131 0.047 Uiso calc 0.921(5) A 1
C C8B 0.2173(17) 0.278(4) -0.0586(9) 0.0450(9) Uani d 0.079(5) A 2
H H8D 0.232223 0.192191 -0.059081 0.067 Uiso calc 0.079(5) A 2
H H8E 0.224418 0.319236 -0.084093 0.067 Uiso calc 0.079(5) A 2
H H8F 0.176099 0.275951 -0.054395 0.067 Uiso calc 0.079(5) A 2
C C9B 0.2356(14) 0.4926(7) -0.0262(12) 0.0316(7) Uani d 0.079(5) A 2
H H9D 0.258671 0.534868 -0.005344 0.047 Uiso calc 0.079(5) A 2
H H9E 0.194950 0.507916 -0.022001 0.047 Uiso calc 0.079(5) A 2
H H9F 0.245597 0.525343 -0.052389 0.047 Uiso calc 0.079(5) A 2
C C10 0.44439(10) 0.2534(2) 0.03586(8) 0.0216(5) Uani d 1 . .
H H10A 0.419456 0.220624 0.057124 0.026 Uiso calc 1 . .
C C11 0.48529(11) 0.1481(2) 0.02417(10) 0.0350(6) Uani d 1 . .
H H11A 0.463186 0.077680 0.012902 0.052 Uiso calc 1 . .
H H11B 0.507338 0.119821 0.047856 0.052 Uiso calc 1 . .
H H11C 0.511455 0.179541 0.004278 0.052 Uiso calc 1 . .
C C12 0.47853(11) 0.3653(2) 0.05312(8) 0.0298(5) Uani d 1 . .
H H12A 0.452034 0.431120 0.061125 0.045 Uiso calc 1 . .
H H12B 0.503655 0.398296 0.032831 0.045 Uiso calc 1 . .
H H12C 0.501645 0.337737 0.076415 0.045 Uiso calc 1 . .
C C13 0.36357(9) -0.09326(18) 0.02182(6) 0.0146(4) Uani d 1 . .
C C14 0.34882(10) -0.1371(2) -0.01624(7) 0.0201(4) Uani d 1 . .
C C15 0.35576(11) -0.2660(2) -0.02265(8) 0.0257(5) Uani d 1 . .
H H15A 0.345594 -0.300033 -0.048100 0.031 Uiso calc 1 . .
C C16 0.37686(11) -0.3449(2) 0.00683(8) 0.0265(5) Uani d 1 . .
H H16A 0.380607 -0.432115 0.001734 0.032 Uiso calc 1 . .
C C17 0.39259(11) -0.2967(2) 0.04389(8) 0.0247(5) Uani d 1 . .
H H17A 0.407541 -0.351437 0.064021 0.030 Uiso calc 1 . .
C C18 0.38688(10) -0.1687(2) 0.05227(7) 0.0200(4) Uani d 1 . .
C C19 0.32908(11) -0.0507(2) -0.05019(7) 0.0254(5) Uani d 1 . .
H H19A 0.321176 0.033530 -0.038465 0.030 Uiso calc 1 . .
C C20 0.27450(14) -0.0958(3) -0.07127(10) 0.0480(8) Uani d 1 . .
H H20A 0.244699 -0.106829 -0.051735 0.072 Uiso calc 1 . .
H H20B 0.281637 -0.176113 -0.084439 0.072 Uiso calc 1 . .
H H20C 0.261889 -0.033768 -0.091241 0.072 Uiso calc 1 . .
C C21 0.37619(14) -0.0344(4) -0.08014(11) 0.0576(10) Uani d 1 . .
H H21A 0.362362 0.019521 -0.102075 0.086 Uiso calc 1 . .
H H21B 0.386736 -0.116601 -0.090728 0.086 Uiso calc 1 . .
H H21C 0.409721 0.004249 -0.066849 0.086 Uiso calc 1 . .
C C22 0.40669(11) -0.1158(2) 0.09240(7) 0.0275(5) Uani d 1 . .
H H22A 0.399249 -0.023411 0.091847 0.033 Uiso calc 1 . .
C C23 0.37436(13) -0.1700(4) 0.12613(9) 0.0441(8) Uani d 1 . .
H H23A 0.333258 -0.157875 0.120958 0.066 Uiso calc 1 . .
H H23B 0.386026 -0.127742 0.151045 0.066 Uiso calc 1 . .
H H23C 0.382642 -0.259877 0.128444 0.066 Uiso calc 1 . .
C C24 0.47118(13) -0.1346(4) 0.09959(10) 0.0496(9) Uani d 1 . .
H H24A 0.491544 -0.102417 0.076679 0.074 Uiso calc 1 . .
H H24B 0.479369 -0.224221 0.102951 0.074 Uiso calc 1 . .
H H24C 0.483845 -0.089261 0.123716 0.074 Uiso calc 1 . .
C C25 0.34322(9) 0.2981(2) 0.23117(7) 0.0181(4) Uani d 1 . .
C C26 0.35429(10) 0.3743(2) 0.19848(7) 0.0199(4) Uani d 1 . .
C C27 0.36167(11) 0.5027(2) 0.20599(7) 0.0259(5) Uani d 1 . .
H H27A 0.369503 0.557474 0.184521 0.031 Uiso calc 1 . .
C C28 0.35777(12) 0.5514(2) 0.24417(8) 0.0295(5) Uani d 1 . .
H H28A 0.363051 0.638639 0.248684 0.035 Uiso calc 1 . .
C C29 0.34625(11) 0.4730(2) 0.27547(8) 0.0273(5) Uani d 1 . .
H H29A 0.343127 0.507456 0.301423 0.033 Uiso calc 1 . .
C C30 0.33900(10) 0.3437(2) 0.27000(7) 0.0212(4) Uani d 1 . .
C C31 0.35890(11) 0.3194(2) 0.15686(7) 0.0231(5) Uani d 1 . .
H H31A 0.326026 0.260526 0.152359 0.028 Uiso calc 1 . .
C C32 0.41402(12) 0.2435(3) 0.15305(8) 0.0344(6) Uani d 1 . .
H H32A 0.416355 0.179608 0.174051 0.052 Uiso calc 1 . .
H H32B 0.447060 0.299681 0.155769 0.052 Uiso calc 1 . .
H H32C 0.413903 0.202586 0.126877 0.052 Uiso calc 1 . .
C C33 0.35514(13) 0.4191(2) 0.12401(8) 0.0314(6) Uani d 1 . .
H H33A 0.321475 0.471960 0.127758 0.047 Uiso calc 1 . .
H H33B 0.351866 0.378012 0.097895 0.047 Uiso calc 1 . .
H H33C 0.389656 0.471204 0.125346 0.047 Uiso calc 1 . .
C C34 0.32933(11) 0.2598(2) 0.30559(7) 0.0270(5) Uani d 1 . .
H H34A 0.321392 0.173134 0.295437 0.032 Uiso calc 1 . .
C C35 0.27772(13) 0.3025(3) 0.32878(9) 0.0392(7) Uani d 1 . .
H H35A 0.243589 0.302799 0.311015 0.059 Uiso calc 1 . .
H H35B 0.284572 0.387325 0.339163 0.059 Uiso calc 1 . .
H H35C 0.271911 0.244849 0.351025 0.059 Uiso calc 1 . .
C C36 0.38329(14) 0.2545(3) 0.33275(9) 0.0412(7) Uani d 1 . .
H H36A 0.415176 0.221621 0.317693 0.062 Uiso calc 1 . .
H H36B 0.376530 0.199468 0.355507 0.062 Uiso calc 1 . .
H H36C 0.392678 0.339039 0.342406 0.062 Uiso calc 1 . .
C C37 0.33968(11) -0.0723(2) 0.27244(8) 0.0242(5) Uani d 1 . .
C C38 0.30635(12) -0.1100(2) 0.30395(8) 0.0290(5) Uani d 1 . .
C C39 0.33523(16) -0.1341(3) 0.34042(9) 0.0471(8) Uani d 1 . .
H H39A 0.314020 -0.157803 0.362860 0.057 Uiso calc 1 . .
C C40 0.39399(17) -0.1242(3) 0.34430(11) 0.0591(11) Uani d 1 . .
H H40A 0.412792 -0.139637 0.369374 0.071 Uiso calc 1 . .
C C41 0.42525(15) -0.0920(3) 0.31199(11) 0.0507(9) Uani d 1 . .
H H41A 0.465699 -0.087238 0.315048 0.061 Uiso calc 1 . .
C C42 0.39955(12) -0.0660(2) 0.27489(9) 0.0343(6) Uani d 1 . .
C C43 0.24237(12) -0.1318(2) 0.29975(8) 0.0302(6) Uani d 1 . .
H H43A 0.229910 -0.109187 0.271861 0.036 Uiso calc 1 . .
C C44 0.20934(17) -0.0495(4) 0.32799(11) 0.0567(9) Uani d 1 . .
H H44A 0.218863 0.038782 0.323421 0.085 Uiso calc 1 . .
H H44B 0.219665 -0.071998 0.355632 0.085 Uiso calc 1 . .
H H44C 0.168213 -0.062118 0.323107 0.085 Uiso calc 1 . .
C C45 0.22876(14) -0.2708(3) 0.30595(10) 0.0425(7) Uani d 1 . .
H H45A 0.249024 -0.321265 0.286510 0.064 Uiso calc 1 . .
H H45B 0.187490 -0.284262 0.302278 0.064 Uiso calc 1 . .
H H45C 0.241064 -0.295838 0.333011 0.064 Uiso calc 1 . .
C C46 0.43517(12) -0.0380(2) 0.23901(10) 0.0384(7) Uani d 1 . .
H H46A 0.407885 -0.018698 0.216239 0.046 Uiso calc 0.879(6) B 1
H H46B 0.419015 0.028504 0.220861 0.046 Uiso calc 0.121(6) B 2
C C47A 0.47333(15) 0.0771(3) 0.24513(13) 0.0456(10) Uani d 0.879(6) B 1
H H47A 0.449611 0.150298 0.250796 0.068 Uiso calc 0.879(6) B 1
H H47B 0.494513 0.092490 0.220909 0.068 Uiso calc 0.879(6) B 1
H H47C 0.500346 0.062332 0.267608 0.068 Uiso calc 0.879(6) B 1
C C48A 0.4709(2) -0.1503(4) 0.22652(15) 0.0563(12) Uani d 0.879(6) B 1
H H48A 0.445744 -0.222125 0.220990 0.084 Uiso calc 0.879(6) B 1
H H48B 0.498479 -0.171761 0.248099 0.084 Uiso calc 0.879(6) B 1
H H48C 0.491452 -0.129025 0.202459 0.084 Uiso calc 0.879(6) B 1
C C47B 0.4921(6) -0.004(3) 0.2600(8) 0.0456(10) Uani d 0.121(6) B 2
H H47D 0.485387 0.056385 0.281429 0.068 Uiso calc 0.121(6) B 2
H H47E 0.517573 0.033975 0.240704 0.068 Uiso calc 0.121(6) B 2
H H47F 0.509973 -0.079572 0.271277 0.068 Uiso calc 0.121(6) B 2
C C48B 0.4407(15) -0.1670(16) 0.2197(10) 0.0563(12) Uani d 0.121(6) B 2
H H48D 0.404101 -0.190405 0.206717 0.084 Uiso calc 0.121(6) B 2
H H48E 0.451078 -0.229054 0.240283 0.084 Uiso calc 0.121(6) B 2
H H48F 0.470388 -0.164233 0.199873 0.084 Uiso calc 0.121(6) B 2
C C49 0.05436(9) -0.3542(2) 0.06837(7) 0.0173(4) Uani d 1 . .
C C50 0.07807(9) -0.3385(2) 0.03096(7) 0.0188(4) Uani d 1 . .
C C51 0.08245(10) -0.4440(2) 0.00685(7) 0.0221(5) Uani d 1 . .
H H51A 0.098632 -0.436287 -0.018625 0.027 Uiso calc 1 . .
C C52 0.06351(10) -0.5603(2) 0.01950(7) 0.0247(5) Uani d 1 . .
H H52A 0.066756 -0.631541 0.002718 0.030 Uiso calc 1 . .
C C53 0.03996(10) -0.5723(2) 0.05648(7) 0.0241(5) Uani d 1 . .
H H53A 0.027024 -0.652320 0.064815 0.029 Uiso calc 1 . .
C C54 0.03473(9) -0.4696(2) 0.08188(7) 0.0197(4) Uani d 1 . .
C C55 0.09369(10) -0.2085(2) 0.01617(7) 0.0212(4) Uani d 1 . .
H H55A 0.109703 -0.159638 0.039417 0.025 Uiso calc 1 . .
C C56 0.13787(11) -0.2079(3) -0.01627(8) 0.0313(6) Uani d 1 . .
H H56A 0.170977 -0.258446 -0.007578 0.047 Uiso calc 1 . .
H H56B 0.150160 -0.121489 -0.021151 0.047 Uiso calc 1 . .
H H56C 0.120854 -0.243198 -0.040892 0.047 Uiso calc 1 . .
C C57 0.03877(11) -0.1430(2) 0.00102(8) 0.0294(5) Uani d 1 . .
H H57A 0.011304 -0.140367 0.022410 0.044 Uiso calc 1 . .
H H57B 0.022173 -0.189466 -0.021774 0.044 Uiso calc 1 . .
H H57C 0.047745 -0.057267 -0.007266 0.044 Uiso calc 1 . .
C C58 0.00699(11) -0.4858(2) 0.12172(7) 0.0260(5) Uani d 1 . .
H H58A 0.010071 -0.403990 0.136218 0.031 Uiso calc 1 . .
C C59 -0.05638(13) -0.5171(3) 0.11623(10) 0.0445(7) Uani d 1 . .
H H59A -0.075631 -0.450622 0.100700 0.067 Uiso calc 1 . .
H H59B -0.073516 -0.523716 0.142396 0.067 Uiso calc 1 . .
H H59C -0.060728 -0.597104 0.102049 0.067 Uiso calc 1 . .
C C60 0.03792(15) -0.5845(3) 0.14730(9) 0.0459(8) Uani d 1 . .
H H60A 0.078558 -0.562892 0.150145 0.069 Uiso calc 1 . .
H H60B 0.033802 -0.666761 0.134490 0.069 Uiso calc 1 . .
H H60C 0.021272 -0.587219 0.173697 0.069 Uiso calc 1 . .
C C61 -0.00403(9) -0.1868(2) 0.17102(7) 0.0190(4) Uani d 1 . .
C C62 -0.00188(10) -0.2613(2) 0.20546(7) 0.0244(5) Uani d 1 . .
C C63 -0.05394(12) -0.3024(3) 0.21908(8) 0.0324(6) Uani d 1 . .
H H63A -0.054265 -0.355201 0.241895 0.039 Uiso calc 1 . .
C C64 -0.10539(12) -0.2691(3) 0.20049(8) 0.0355(6) Uani d 1 . .
H H64A -0.140382 -0.298664 0.210554 0.043 Uiso calc 1 . .
C C65 -0.10568(11) -0.1927(3) 0.16726(8) 0.0304(6) Uani d 1 . .
H H65A -0.141150 -0.169203 0.154814 0.036 Uiso calc 1 . .
C C66 -0.05483(10) -0.1494(2) 0.15159(7) 0.0224(5) Uani d 1 . .
C C67 0.05420(11) -0.2904(3) 0.22732(8) 0.0302(6) Uani d 1 . .
H H67A 0.082275 -0.312903 0.206676 0.036 Uiso calc 1 . .
C C68 0.07755(17) -0.1752(4) 0.24915(11) 0.0607(10) Uani d 1 . .
H H68A 0.079783 -0.105043 0.230402 0.091 Uiso calc 1 . .
H H68B 0.115802 -0.193621 0.260471 0.091 Uiso calc 1 . .
H H68C 0.052119 -0.152853 0.270647 0.091 Uiso calc 1 . .
C C69 0.05114(15) -0.4018(3) 0.25585(10) 0.0514(9) Uani d 1 . .
H H69A 0.037031 -0.475715 0.241205 0.077 Uiso calc 1 . .
H H69B 0.025090 -0.381868 0.277214 0.077 Uiso calc 1 . .
H H69C 0.089345 -0.419170 0.267412 0.077 Uiso calc 1 . .
C C70 -0.05634(11) -0.0629(2) 0.11569(7) 0.0257(5) Uani d 1 . .
H H70A -0.016147 -0.052738 0.107013 0.031 Uiso calc 1 . .
C C71 -0.09102(14) -0.1184(3) 0.08078(8) 0.0409(7) Uani d 1 . .
H H71A -0.075503 -0.200865 0.074078 0.061 Uiso calc 1 . .
H H71B -0.088917 -0.062655 0.057653 0.061 Uiso calc 1 . .
H H71C -0.130983 -0.127515 0.088128 0.061 Uiso calc 1 . .
C C72 -0.07845(17) 0.0672(3) 0.12657(10) 0.0525(9) Uani d 1 . .
H H72A -0.053461 0.103669 0.147551 0.079 Uiso calc 1 . .
H H72B -0.117383 0.059910 0.136202 0.079 Uiso calc 1 . .
H H72C -0.078686 0.121267 0.102952 0.079 Uiso calc 1 . .
C C73 0.25778(11) -0.2619(2) 0.18182(8) 0.0272(5) Uani d 1 . .
H H73A 0.263511 -0.345980 0.170877 0.041 Uiso calc 1 . .
H H73B 0.239879 -0.268570 0.207721 0.041 Uiso calc 1 . .
H H73C 0.294793 -0.219504 0.185220 0.041 Uiso calc 1 . .
C C74 0.23787(11) -0.2793(2) 0.06745(8) 0.0276(5) Uani d 1 . .
H H74A 0.259497 -0.303013 0.044102 0.041 Uiso calc 1 . .
H H74B 0.198881 -0.312447 0.064585 0.041 Uiso calc 1 . .
H H74C 0.256615 -0.314088 0.091570 0.041 Uiso calc 1 . .
C C75 0.11132(11) 0.1241(2) 0.04977(8) 0.0299(6) Uani d 1 . .
H H75A 0.107720 0.133813 0.020744 0.045 Uiso calc 1 . .
H H75B 0.102512 0.204044 0.062629 0.045 Uiso calc 1 . .
H H75C 0.084557 0.059678 0.058404 0.045 Uiso calc 1 . .
C C76 0.20148(13) 0.3414(2) 0.10225(8) 0.0320(6) Uani d 1 . .
H H76A 0.223493 0.408173 0.115746 0.048 Uiso calc 1 . .
H H76B 0.163821 0.373748 0.093691 0.048 Uiso calc 1 . .
H H76C 0.221872 0.312691 0.078909 0.048 Uiso calc 1 . .
C C77 0.10100(11) 0.1178(3) 0.17943(8) 0.0293(5) Uani d 1 . .
H H77A 0.073545 0.070603 0.194968 0.044 Uiso calc 1 . .
H H77B 0.087151 0.122754 0.151573 0.044 Uiso calc 1 . .
H H77C 0.105163 0.202673 0.190388 0.044 Uiso calc 1 . .
C C78 0.19089(16) 0.4513(3) 0.22041(11) 0.0472(8) Uani d 1 . .
H H78A 0.169256 0.445689 0.244852 0.057 Uiso calc 1 . .
H H78B 0.171403 0.508764 0.201636 0.057 Uiso calc 1 . .
H H78C 0.229450 0.482716 0.226892 0.057 Uiso calc 1 . .
H H79 0.1921(14) -0.231(3) 0.1539(10) 0.045(10) Uiso d 1 . .
H H80 0.2377(13) -0.114(3) 0.0501(9) 0.036(9) Uiso d 1 . .
H H81 0.1898(13) 0.088(3) 0.0420(9) 0.037(9) Uiso d 1 . .
H H82 0.1952(14) 0.267(3) 0.1521(10) 0.044(10) Uiso d 1 . .
H H83 0.1746(13) 0.075(3) 0.2013(9) 0.032(8) Uiso d 1 . .
H H84 0.2103(15) 0.283(3) 0.2184(11) 0.052(11) Uiso d 1 . .

loop_
_atom_site_aniso_label
_atom_site_aniso_U_11
_atom_site_aniso_U_22
_atom_site_aniso_U_33
_atom_site_aniso_U_12
_atom_site_aniso_U_13
_atom_site_aniso_U_23
Eu1 0.01357(5) 0.01276(4) 0.01492(5) 0.00006(4) 0.00238(3) 0.00046(4)
P1 0.0142(2) 0.0120(2) 0.0169(3) -0.00063(18) 0.0042(2) -0.00030(19)
P2 0.0168(3) 0.0148(2) 0.0173(3) -0.00023(19) -0.0006(2) 0.0004(2)
P3 0.0133(2) 0.0182(2) 0.0163(3) -0.00221(19) 0.0019(2) 0.0004(2)
O1 0.0163(7) 0.0174(7) 0.0181(7) -0.0021(6) 0.0047(6) 0.0023(6)
O2 0.0167(7) 0.0123(6) 0.0162(7) -0.0002(5) 0.0055(6) -0.0002(5)
O3 0.0178(7) 0.0108(6) 0.0239(8) -0.0004(5) 0.0063(6) -0.0006(6)
O4 0.0173(7) 0.0204(7) 0.0211(8) -0.0030(6) 0.0018(6) -0.0035(6)
O5 0.0188(8) 0.0183(7) 0.0188(8) -0.0007(6) 0.0006(6) -0.0020(6)
O6 0.0189(8) 0.0146(7) 0.0217(8) -0.0010(6) -0.0016(6) -0.0012(6)
O7 0.0228(8) 0.0156(7) 0.0226(8) 0.0009(6) -0.0024(6) 0.0022(6)
O8 0.0218(8) 0.0208(7) 0.0185(8) 0.0016(6) 0.0013(6) 0.0001(6)
O9 0.0151(7) 0.0199(7) 0.0190(8) -0.0029(6) 0.0019(6) 0.0017(6)
O10 0.0162(7) 0.0186(7) 0.0182(7) 0.0005(6) 0.0009(6) -0.0034(6)
O11 0.0162(7) 0.0239(8) 0.0182(8) -0.0035(6) 0.0053(6) -0.0019(6)
O12 0.0181(8) 0.0198(7) 0.0245(8) -0.0009(6) -0.0011(6) 0.0031(6)
O13 0.0167(8) 0.0200(8) 0.0300(9) -0.0020(6) -0.0026(7) 0.0071(7)
O14 0.0313(10) 0.0177(8) 0.0215(9) -0.0013(7) 0.0073(7) -0.0020(7)
O15 0.0146(8) 0.0355(10) 0.0225(9) 0.0035(7) 0.0038(7) 0.0086(7)
O16 0.0368(10) 0.0183(8) 0.0255(9) 0.0054(7) 0.0086(8) 0.0012(7)
O17 0.0180(8) 0.0274(8) 0.0188(8) 0.0024(6) 0.0022(6) -0.0029(7)
O18 0.0612(15) 0.0243(10) 0.0378(12) 0.0150(10) -0.0127(10) -0.0055(9)
C1 0.0190(10) 0.0116(8) 0.0166(10) -0.0019(7) 0.0077(8) -0.0022(7)
C2 0.0259(11) 0.0146(9) 0.0170(10) -0.0022(8) 0.0014(8) -0.0007(8)
C3 0.0386(14) 0.0249(12) 0.0167(11) -0.0049(10) 0.0005(10) 0.0013(9)
C4 0.0427(15) 0.0290(12) 0.0172(11) -0.0104(11) 0.0112(10) -0.0011(9)
C5 0.0245(12) 0.0223(11) 0.0275(12) -0.0048(9) 0.0125(10) -0.0064(9)
C6 0.0210(11) 0.0111(9) 0.0226(11) -0.0008(7) 0.0060(8) -0.0036(8)
C7 0.0206(11) 0.0222(11) 0.0271(12) -0.0007(9) -0.0039(9) 0.0043(9)
C8A 0.0355(18) 0.062(2) 0.0366(18) -0.0048(17) -0.0148(14) 0.0057(17)
C9A 0.0241(13) 0.0284(14) 0.0421(18) 0.0078(11) 0.0002(12) -0.0011(12)
C8B 0.0355(18) 0.062(2) 0.0366(18) -0.0048(17) -0.0148(14) 0.0057(17)
C9B 0.0241(13) 0.0284(14) 0.0421(18) 0.0078(11) 0.0002(12) -0.0011(12)
C10 0.0153(10) 0.0167(10) 0.0331(13) -0.0005(8) 0.0042(9) 0.0001(9)
C11 0.0208(12) 0.0229(12) 0.062(2) 0.0043(10) 0.0076(12) -0.0010(12)
C12 0.0246(13) 0.0245(12) 0.0400(15) -0.0058(10) -0.0034(11) -0.0026(11)
C13 0.0138(9) 0.0113(8) 0.0191(10) 0.0002(7) 0.0066(8) -0.0008(7)
C14 0.0206(11) 0.0187(10) 0.0216(11) 0.0004(8) 0.0076(9) -0.0029(8)
C15 0.0270(12) 0.0211(11) 0.0294(13) -0.0020(9) 0.0076(10) -0.0089(9)
C16 0.0284(13) 0.0136(10) 0.0382(14) 0.0008(9) 0.0123(11) -0.0049(9)
C17 0.0278(12) 0.0155(10) 0.0313(13) 0.0039(9) 0.0090(10) 0.0046(9)
C18 0.0186(10) 0.0171(10) 0.0245(11) 0.0019(8) 0.0055(9) 0.0007(8)
C19 0.0294(13) 0.0273(12) 0.0197(11) 0.0047(10) 0.0048(10) -0.0007(9)
C20 0.0398(18) 0.061(2) 0.0421(18) -0.0018(16) -0.0080(14) 0.0086(16)
C21 0.0400(18) 0.082(3) 0.051(2) 0.0091(17) 0.0118(15) 0.0387(19)
C22 0.0336(14) 0.0235(11) 0.0252(12) 0.0064(10) -0.0028(10) 0.0011(9)
C23 0.0347(16) 0.070(2) 0.0283(15) -0.0040(15) 0.0048(12) -0.0046(14)
C24 0.0317(16) 0.081(3) 0.0366(17) -0.0148(16) 0.0014(13) -0.0016(17)
C25 0.0175(10) 0.0150(9) 0.0217(11) -0.0011(8) -0.0010(8) -0.0023(8)
C26 0.0192(11) 0.0198(10) 0.0207(11) -0.0020(8) -0.0008(8) -0.0009(8)
C27 0.0312(12) 0.0191(11) 0.0272(12) -0.0046(9) 0.0002(9) 0.0008(9)
C28 0.0365(14) 0.0174(10) 0.0345(14) -0.0036(10) -0.0009(11) -0.0048(10)
C29 0.0333(13) 0.0238(11) 0.0248(12) -0.0016(10) -0.0005(10) -0.0061(9)
C30 0.0211(11) 0.0222(11) 0.0201(11) -0.0021(8) -0.0018(9) -0.0022(8)
C31 0.0268(12) 0.0222(11) 0.0202(11) -0.0054(9) 0.0009(9) -0.0003(9)
C32 0.0379(15) 0.0369(15) 0.0289(14) 0.0030(12) 0.0073(12) -0.0032(11)
C33 0.0474(16) 0.0251(12) 0.0216(12) -0.0058(11) 0.0009(11) 0.0013(10)
C34 0.0362(14) 0.0256(12) 0.0194(11) -0.0023(10) 0.0016(10) -0.0021(9)
C35 0.0392(16) 0.0490(17) 0.0299(15) -0.0054(13) 0.0083(12) -0.0018(13)
C36 0.0455(18) 0.0522(18) 0.0254(14) 0.0048(14) -0.0043(13) 0.0075(13)
C37 0.0267(12) 0.0152(10) 0.0302(13) 0.0021(9) -0.0089(10) 0.0026(9)
C38 0.0380(15) 0.0244(12) 0.0240(12) -0.0003(10) -0.0063(11) 0.0053(10)
C39 0.065(2) 0.0445(18) 0.0308(16) -0.0084(16) -0.0151(15) 0.0119(13)
C40 0.074(3) 0.049(2) 0.052(2) -0.0071(18) -0.039(2) 0.0150(17)
C41 0.0404(18) 0.0379(16) 0.071(2) -0.0009(14) -0.0313(17) 0.0119(16)
C42 0.0280(13) 0.0208(12) 0.0532(18) 0.0016(10) -0.0118(12) 0.0041(12)
C43 0.0336(14) 0.0310(13) 0.0263(13) -0.0006(11) 0.0031(11) 0.0075(10)
C44 0.059(2) 0.053(2) 0.059(2) 0.0018(17) 0.0218(19) -0.0072(18)
C45 0.0432(17) 0.0364(15) 0.0474(18) -0.0063(13) -0.0043(14) 0.0105(14)
C46 0.0205(12) 0.0287(13) 0.066(2) 0.0033(10) -0.0020(13) -0.0003(13)
C47A 0.0322(18) 0.042(2) 0.062(3) -0.0071(15) -0.0045(17) 0.0011(18)
C48A 0.047(3) 0.043(2) 0.078(3) 0.015(2) -0.001(2) -0.003(2)
C47B 0.0322(18) 0.042(2) 0.062(3) -0.0071(15) -0.0045(17) 0.0011(18)
C48B 0.047(3) 0.043(2) 0.078(3) 0.015(2) -0.001(2) -0.003(2)
C49 0.0127(9) 0.0192(10) 0.0200(10) 0.0015(7) -0.0011(8) -0.0041(8)
C50 0.0145(10) 0.0218(10) 0.0202(11) 0.0043(8) -0.0001(8) 0.0005(8)
C51 0.0205(11) 0.0263(11) 0.0195(11) 0.0064(9) 0.0000(9) -0.0018(9)
C52 0.0246(12) 0.0224(11) 0.0269(12) 0.0086(9) -0.0031(10) -0.0057(9)
C53 0.0254(12) 0.0170(10) 0.0297(13) 0.0021(9) -0.0037(10) -0.0007(9)
C54 0.0175(10) 0.0200(10) 0.0216(11) 0.0003(8) -0.0017(8) 0.0004(8)
C55 0.0197(11) 0.0232(11) 0.0210(11) 0.0020(8) 0.0027(9) 0.0021(9)
C56 0.0287(13) 0.0358(14) 0.0300(14) 0.0047(11) 0.0096(11) 0.0085(11)
C57 0.0265(13) 0.0261(12) 0.0357(14) 0.0059(10) 0.0036(11) 0.0077(10)
C58 0.0300(12) 0.0224(11) 0.0259(11) -0.0065(10) 0.0052(9) 0.0022(9)
C59 0.0318(15) 0.0543(19) 0.0479(18) -0.0062(14) 0.0104(13) 0.0009(15)
C60 0.055(2) 0.0515(19) 0.0315(16) 0.0076(16) 0.0041(14) 0.0156(14)
C61 0.0187(10) 0.0224(10) 0.0163(10) -0.0023(8) 0.0042(8) -0.0009(8)
C62 0.0238(12) 0.0322(12) 0.0177(11) 0.0007(10) 0.0052(9) 0.0026(9)
C63 0.0327(14) 0.0415(15) 0.0236(13) -0.0003(12) 0.0082(11) 0.0095(11)
C64 0.0244(13) 0.0507(17) 0.0322(14) -0.0052(12) 0.0111(11) 0.0090(13)
C65 0.0173(11) 0.0441(15) 0.0300(13) 0.0013(10) 0.0041(10) 0.0055(11)
C66 0.0198(11) 0.0271(11) 0.0205(11) 0.0013(9) 0.0029(9) 0.0015(9)
C67 0.0251(13) 0.0446(15) 0.0210(12) 0.0052(11) 0.0033(10) 0.0089(11)
C68 0.064(2) 0.066(2) 0.050(2) 0.006(2) -0.0306(19) -0.0015(18)
C69 0.0466(19) 0.065(2) 0.0427(18) 0.0116(17) -0.0008(15) 0.0278(17)
C70 0.0227(12) 0.0299(12) 0.0247(12) 0.0027(9) 0.0017(9) 0.0066(10)
C71 0.0435(17) 0.0537(19) 0.0251(14) -0.0082(14) -0.0031(12) 0.0063(13)
C72 0.082(3) 0.0376(17) 0.0381(18) 0.0191(17) 0.0035(17) 0.0054(14)
C73 0.0319(13) 0.0217(11) 0.0276(13) -0.0001(10) -0.0065(10) 0.0041(9)
C74 0.0300(13) 0.0193(11) 0.0336(14) 0.0018(9) 0.0017(11) -0.0076(10)
C75 0.0218(12) 0.0299(13) 0.0377(15) 0.0060(10) -0.0025(11) 0.0085(11)
C76 0.0421(16) 0.0195(11) 0.0345(14) -0.0027(10) 0.0041(12) 0.0058(10)
C77 0.0224(12) 0.0364(14) 0.0293(13) 0.0051(10) 0.0053(10) -0.0097(11)
C78 0.061(2) 0.0220(13) 0.058(2) 0.0061(13) -0.0013(17) -0.0063(13)

loop_
_atom_type_symbol
_atom_type_description
_atom_type_scat_dispersion_real
_atom_type_scat_dispersion_imag
_atom_type_scat_source
C C 0.0033 0.0016 'International Tables Vol C Tables 4.2.6.8 and 6.1.1.4'
H H 0.0000 0.0000 'International Tables Vol C Tables 4.2.6.8 and 6.1.1.4'
O O 0.0106 0.0060 'International Tables Vol C Tables 4.2.6.8 and 6.1.1.4'
P P 0.1023 0.0942 'International Tables Vol C Tables 4.2.6.8 and 6.1.1.4'
Eu Eu -0.1578 3.6682 'International Tables Vol C Tables 4.2.6.8 and 6.1.1.4'

loop_
_geom_angle_atom_site_label_1
_geom_angle_atom_site_label_2
_geom_angle_atom_site_label_3
_geom_angle
O5 Eu1 O9 138.83(5)
O5 Eu1 O1 79.87(5)
O9 Eu1 O1 140.28(5)
O5 Eu1 O15 146.42(6)
O9 Eu1 O15 71.23(6)
O1 Eu1 O15 75.69(5)
O5 Eu1 O13 77.37(6)
O9 Eu1 O13 73.50(5)
O1 Eu1 O13 119.54(5)
O15 Eu1 O13 135.11(6)
O5 Eu1 O16 82.25(6)
O9 Eu1 O16 108.35(6)
O1 Eu1 O16 80.44(6)
O15 Eu1 O16 71.35(6)
O13 Eu1 O16 147.71(6)
O5 Eu1 O17 74.43(6)
O9 Eu1 O17 72.91(6)
O1 Eu1 O17 142.29(6)
O15 Eu1 O17 113.10(6)
O13 Eu1 O17 81.23(6)
O16 Eu1 O17 69.24(6)
O5 Eu1 O14 119.42(6)
O9 Eu1 O14 78.32(6)
O1 Eu1 O14 71.84(5)
O15 Eu1 O14 73.96(6)
O13 Eu1 O14 72.45(6)
O16 Eu1 O14 139.83(6)
O17 Eu1 O14 145.44(6)
O5 Eu1 P1 97.10(4)
O9 Eu1 P1 122.99(4)
O1 Eu1 P1 17.33(4)
O15 Eu1 P1 60.84(4)
O13 Eu1 P1 122.42(4)
O16 Eu1 P1 84.56(4)
O17 Eu1 P1 153.18(4)
O14 Eu1 P1 60.87(4)
O4 P1 O1 114.89(9)
O4 P1 O3 109.70(9)
O1 P1 O3 112.59(9)
O4 P1 O2 113.71(9)
O1 P1 O2 105.79(8)
O3 P1 O2 99.08(8)
O8 P2 O5 116.23(9)
O8 P2 O6 111.29(9)
O5 P2 O6 110.43(9)
O8 P2 O7 113.19(9)
O5 P2 O7 103.61(9)
O6 P2 O7 100.80(9)
O12 P3 O9 116.11(9)
O12 P3 O11 113.92(9)
O9 P3 O11 103.52(9)
O12 P3 O10 110.71(9)
O9 P3 O10 110.16(9)
O11 P3 O10 101.24(8)
P1 O1 Eu1 134.23(9)
C1 O2 P1 123.95(13)
C13 O3 P1 124.19(13)
P2 O5 Eu1 146.84(10)
C25 O6 P2 128.96(14)
C37 O7 P2 127.11(14)
P3 O9 Eu1 142.27(9)
C49 O10 P3 124.05(14)
C61 O11 P3 128.60(14)
C73 O13 Eu1 142.50(15)
C73 O13 H79 104(2)
Eu1 O13 H79 112(2)
C74 O14 Eu1 136.77(15)
C74 O14 H80 112(2)
Eu1 O14 H80 111(2)
C75 O15 Eu1 133.14(15)
C75 O15 H81 114(2)
Eu1 O15 H81 113(2)
C76 O16 Eu1 132.06(15)
C76 O16 H82 108(2)
Eu1 O16 H82 116(2)
C77 O17 Eu1 123.54(14)
C77 O17 H83 112(2)
Eu1 O17 H83 114(2)
C78 O18 H84 112(3)
C2 C1 C6 123.4(2)
C2 C1 O2 118.23(19)
C6 C1 O2 118.16(19)
C1 C2 C3 117.0(2)
C1 C2 C7 120.36(19)
C3 C2 C7 122.4(2)
C4 C3 C2 121.1(2)
C4 C3 H3A 119.5
C2 C3 H3A 119.5
C5 C4 C3 120.2(2)
C5 C4 H4A 119.9
C3 C4 H4A 119.9
C4 C5 C6 121.6(2)
C4 C5 H5A 119.2
C6 C5 H5A 119.2
C5 C6 C1 116.6(2)
C5 C6 C10 119.8(2)
C1 C6 C10 123.5(2)
C2 C7 C8A 114.2(2)
C2 C7 C8B 107.8(17)
C2 C7 C9B 104.7(13)
C8B C7 C9B 113(2)
C2 C7 C9A 108.89(19)
C8A C7 C9A 110.2(2)
C2 C7 H7A 107.8
C8A C7 H7A 107.8
C9A C7 H7A 107.8
C2 C7 H7B 110.3
C8B C7 H7B 110.3
C9B C7 H7B 110.3
C7 C8A H8A 109.5
C7 C8A H8B 109.5
H8A C8A H8B 109.5
C7 C8A H8C 109.5
H8A C8A H8C 109.5
H8B C8A H8C 109.5
C7 C9A H9A 109.5
C7 C9A H9B 109.5
H9A C9A H9B 109.5
C7 C9A H9C 109.5
H9A C9A H9C 109.5
H9B C9A H9C 109.5
C7 C8B H8D 109.5
C7 C8B H8E 109.5
H8D C8B H8E 109.5
C7 C8B H8F 109.5
H8D C8B H8F 109.5
H8E C8B H8F 109.5
C7 C9B H9D 109.5
C7 C9B H9E 109.5
H9D C9B H9E 109.5
C7 C9B H9F 109.5
H9D C9B H9F 109.5
H9E C9B H9F 109.5
C6 C10 C11 111.7(2)
C6 C10 C12 110.65(19)
C11 C10 C12 110.1(2)
C6 C10 H10A 108.1
C11 C10 H10A 108.1
C12 C10 H10A 108.1
C10 C11 H11A 109.5
C10 C11 H11B 109.5
H11A C11 H11B 109.5
C10 C11 H11C 109.5
H11A C11 H11C 109.5
H11B C11 H11C 109.5
C10 C12 H12A 109.5
C10 C12 H12B 109.5
H12A C12 H12B 109.5
C10 C12 H12C 109.5
H12A C12 H12C 109.5
H12B C12 H12C 109.5
C14 C13 C18 123.79(19)
C14 C13 O3 119.33(19)
C18 C13 O3 116.71(19)
C13 C14 C15 116.3(2)
C13 C14 C19 122.8(2)
C15 C14 C19 120.8(2)
C16 C15 C14 122.0(2)
C16 C15 H15A 119.0
C14 C15 H15A 119.0
C15 C16 C17 119.8(2)
C15 C16 H16A 120.1
C17 C16 H16A 120.1
C16 C17 C18 121.2(2)
C16 C17 H17A 119.4
C18 C17 H17A 119.4
C13 C18 C17 116.9(2)
C13 C18 C22 122.3(2)
C17 C18 C22 120.8(2)
C20 C19 C14 112.7(2)
C20 C19 C21 110.2(3)
C14 C19 C21 110.7(2)
C20 C19 H19A 107.7
C14 C19 H19A 107.7
C21 C19 H19A 107.7
C19 C20 H20A 109.5
C19 C20 H20B 109.5
H20A C20 H20B 109.5
C19 C20 H20C 109.5
H20A C20 H20C 109.5
H20B C20 H20C 109.5
C19 C21 H21A 109.5
C19 C21 H21B 109.5
H21A C21 H21B 109.5
C19 C21 H21C 109.5
H21A C21 H21C 109.5
H21B C21 H21C 109.5
C23 C22 C18 112.3(2)
C23 C22 C24 110.5(2)
C18 C22 C24 111.1(2)
C23 C22 H22A 107.6
C18 C22 H22A 107.6
C24 C22 H22A 107.6
C22 C23 H23A 109.5
C22 C23 H23B 109.5
H23A C23 H23B 109.5
C22 C23 H23C 109.5
H23A C23 H23C 109.5
H23B C23 H23C 109.5
C22 C24 H24A 109.5
C22 C24 H24B 109.5
H24A C24 H24B 109.5
C22 C24 H24C 109.5
H24A C24 H24C 109.5
H24B C24 H24C 109.5
C26 C25 C30 123.4(2)
C26 C25 O6 117.54(19)
C30 C25 O6 118.8(2)
C25 C26 C27 116.9(2)
C25 C26 C31 121.1(2)
C27 C26 C31 122.0(2)
C28 C27 C26 121.3(2)
C28 C27 H27A 119.3
C26 C27 H27A 119.3
C29 C28 C27 119.9(2)
C29 C28 H28A 120.1
C27 C28 H28A 120.1
C28 C29 C30 121.6(2)
C28 C29 H29A 119.2
C30 C29 H29A 119.2
C25 C30 C29 116.9(2)
C25 C30 C34 123.1(2)
C29 C30 C34 119.9(2)
C26 C31 C32 111.5(2)
C26 C31 C33 112.9(2)
C32 C31 C33 109.5(2)
C26 C31 H31A 107.6
C32 C31 H31A 107.6
C33 C31 H31A 107.6
C31 C32 H32A 109.5
C31 C32 H32B 109.5
H32A C32 H32B 109.5
C31 C32 H32C 109.5
H32A C32 H32C 109.5
H32B C32 H32C 109.5
C31 C33 H33A 109.5
C31 C33 H33B 109.5
H33A C33 H33B 109.5
C31 C33 H33C 109.5
H33A C33 H33C 109.5
H33B C33 H33C 109.5
C30 C34 C35 111.5(2)
C30 C34 C36 110.4(2)
C35 C34 C36 111.0(2)
C30 C34 H34A 107.9
C35 C34 H34A 107.9
C36 C34 H34A 107.9
C34 C35 H35A 109.5
C34 C35 H35B 109.5
H35A C35 H35B 109.5
C34 C35 H35C 109.5
H35A C35 H35C 109.5
H35B C35 H35C 109.5
C34 C36 H36A 109.5
C34 C36 H36B 109.5
H36A C36 H36B 109.5
C34 C36 H36C 109.5
H36A C36 H36C 109.5
H36B C36 H36C 109.5
C38 C37 C42 123.6(2)
C38 C37 O7 118.8(2)
C42 C37 O7 117.3(2)
C37 C38 C39 116.7(3)
C37 C38 C43 123.4(2)
C39 C38 C43 119.9(3)
C40 C39 C38 121.2(3)
C40 C39 H39A 119.4
C38 C39 H39A 119.4
C41 C40 C39 120.1(3)
C41 C40 H40A 120.0
C39 C40 H40A 120.0
C40 C41 C42 122.1(3)
C40 C41 H41A 119.0
C42 C41 H41A 119.0
C41 C42 C37 116.3(3)
C41 C42 C46 121.1(3)
C37 C42 C46 122.5(3)
C38 C43 C44 112.0(3)
C38 C43 C45 110.2(2)
C44 C43 C45 111.2(3)
C38 C43 H43A 107.8
C44 C43 H43A 107.8
C45 C43 H43A 107.8
C43 C44 H44A 109.5
C43 C44 H44B 109.5
H44A C44 H44B 109.5
C43 C44 H44C 109.5
H44A C44 H44C 109.5
H44B C44 H44C 109.5
C43 C45 H45A 109.5
C43 C45 H45B 109.5
H45A C45 H45B 109.5
C43 C45 H45C 109.5
H45A C45 H45C 109.5
H45B C45 H45C 109.5
C42 C46 C48B 102.4(15)
C42 C46 C47A 112.7(3)
C42 C46 C48A 112.6(3)
C47A C46 C48A 110.1(3)
C42 C46 C47B 100.1(11)
C48B C46 C47B 108.9(17)
C42 C46 H46A 107.0
C47A C46 H46A 107.0
C48A C46 H46A 107.0
C42 C46 H46B 114.6
C48B C46 H46B 114.6
C47B C46 H46B 114.6
C46 C47A H47A 109.5
C46 C47A H47B 109.5
H47A C47A H47B 109.5
C46 C47A H47C 109.5
H47A C47A H47C 109.5
H47B C47A H47C 109.5
C46 C48A H48A 109.5
C46 C48A H48B 109.5
H48A C48A H48B 109.5
C46 C48A H48C 109.5
H48A C48A H48C 109.5
H48B C48A H48C 109.5
C46 C47B H47D 109.5
C46 C47B H47E 109.5
H47D C47B H47E 109.5
C46 C47B H47F 109.5
H47D C47B H47F 109.5
H47E C47B H47F 109.5
C46 C48B H48D 109.5
C46 C48B H48E 109.5
H48D C48B H48E 109.5
C46 C48B H48F 109.5
H48D C48B H48F 109.5
H48E C48B H48F 109.5
C54 C49 C50 122.8(2)
C54 C49 O10 119.42(19)
C50 C49 O10 117.56(19)
C51 C50 C49 117.7(2)
C51 C50 C55 121.6(2)
C49 C50 C55 120.6(2)
C52 C51 C50 120.9(2)
C52 C51 H51A 119.5
C50 C51 H51A 119.5
C53 C52 C51 120.0(2)
C53 C52 H52A 120.0
C51 C52 H52A 120.0
C52 C53 C54 121.4(2)
C52 C53 H53A 119.3
C54 C53 H53A 119.3
C49 C54 C53 117.2(2)
C49 C54 C58 122.9(2)
C53 C54 C58 119.9(2)
C50 C55 C56 114.4(2)
C50 C55 C57 108.37(19)
C56 C55 C57 110.0(2)
C50 C55 H55A 108.0
C56 C55 H55A 108.0
C57 C55 H55A 108.0
C55 C56 H56A 109.5
C55 C56 H56B 109.5
H56A C56 H56B 109.5
C55 C56 H56C 109.5
H56A C56 H56C 109.5
H56B C56 H56C 109.5
C55 C57 H57A 109.5
C55 C57 H57B 109.5
H57A C57 H57B 109.5
C55 C57 H57C 109.5
H57A C57 H57C 109.5
H57B C57 H57C 109.5
C54 C58 C60 111.4(2)
C54 C58 C59 111.3(2)
C60 C58 C59 111.0(2)
C54 C58 H58A 107.7
C60 C58 H58A 107.7
C59 C58 H58A 107.7
C58 C59 H59A 109.5
C58 C59 H59B 109.5
H59A C59 H59B 109.5
C58 C59 H59C 109.5
H59A C59 H59C 109.5
H59B C59 H59C 109.5
C58 C60 H60A 109.5
C58 C60 H60B 109.5
H60A C60 H60B 109.5
C58 C60 H60C 109.5
H60A C60 H60C 109.5
H60B C60 H60C 109.5
C66 C61 C62 123.6(2)
C66 C61 O11 117.44(19)
C62 C61 O11 118.8(2)
C63 C62 C61 116.4(2)
C63 C62 C67 122.2(2)
C61 C62 C67 121.4(2)
C64 C63 C62 122.1(2)
C64 C63 H63A 119.0
C62 C63 H63A 119.0
C65 C64 C63 119.7(2)
C65 C64 H64A 120.1
C63 C64 H64A 120.1
C64 C65 C66 121.3(2)
C64 C65 H65A 119.4
C66 C65 H65A 119.4
C61 C66 C65 117.0(2)
C61 C66 C70 122.8(2)
C65 C66 C70 120.2(2)
C62 C67 C68 111.0(2)
C62 C67 C69 113.9(2)
C68 C67 C69 110.4(3)
C62 C67 H67A 107.0
C68 C67 H67A 107.0
C69 C67 H67A 107.0
C67 C68 H68A 109.5
C67 C68 H68B 109.5
H68A C68 H68B 109.5
C67 C68 H68C 109.5
H68A C68 H68C 109.5
H68B C68 H68C 109.5
C67 C69 H69A 109.5
C67 C69 H69B 109.5
H69A C69 H69B 109.5
C67 C69 H69C 109.5
H69A C69 H69C 109.5
H69B C69 H69C 109.5
C66 C70 C71 111.8(2)
C66 C70 C72 111.1(2)
C71 C70 C72 111.1(2)
C66 C70 H70A 107.5
C71 C70 H70A 107.5
C72 C70 H70A 107.5
C70 C71 H71A 109.5
C70 C71 H71B 109.5
H71A C71 H71B 109.5
C70 C71 H71C 109.5
H71A C71 H71C 109.5
H71B C71 H71C 109.5
C70 C72 H72A 109.5
C70 C72 H72B 109.5
H72A C72 H72B 109.5
C70 C72 H72C 109.5
H72A C72 H72C 109.5
H72B C72 H72C 109.5
O13 C73 H73A 109.5
O13 C73 H73B 109.5
H73A C73 H73B 109.5
O13 C73 H73C 109.5
H73A C73 H73C 109.5
H73B C73 H73C 109.5
O14 C74 H74A 109.5
O14 C74 H74B 109.5
H74A C74 H74B 109.5
O14 C74 H74C 109.5
H74A C74 H74C 109.5
H74B C74 H74C 109.5
O15 C75 H75A 109.5
O15 C75 H75B 109.5
H75A C75 H75B 109.5
O15 C75 H75C 109.5
H75A C75 H75C 109.5
H75B C75 H75C 109.5
O16 C76 H76A 109.5
O16 C76 H76B 109.5
H76A C76 H76B 109.5
O16 C76 H76C 109.5
H76A C76 H76C 109.5
H76B C76 H76C 109.5
O17 C77 H77A 109.5
O17 C77 H77B 109.5
H77A C77 H77B 109.5
O17 C77 H77C 109.5
H77A C77 H77C 109.5
H77B C77 H77C 109.5
O18 C78 H78A 109.5
O18 C78 H78B 109.5
H78A C78 H78B 109.5
O18 C78 H78C 109.5
H78A C78 H78C 109.5
H78B C78 H78C 109.5

loop_
_geom_bond_atom_site_label_1
_geom_bond_atom_site_label_2
_geom_bond_distance
_geom_bond_publ_flag
Eu1 O1 2.3915(14) y
Eu1 O5 2.3166(15) y
Eu1 O9 2.3525(15) y
Eu1 O13 2.4374(16) y
Eu1 O14 2.4933(16) y
Eu1 O15 2.4312(17) y
Eu1 O16 2.4664(17) y
Eu1 O17 2.4665(16) y
P1 O1 1.4963(16) y
P1 O2 1.5991(15) y
P1 O3 1.5935(16) y
P1 O4 1.4922(16) y
P2 O5 1.4972(16) y
P2 O6 1.5938(16) y
P2 O7 1.5978(16) y
P2 O8 1.4923(17) y
P3 O9 1.5010(16) y
P3 O10 1.6007(16) y
P3 O11 1.5970(16) y
P3 O12 1.4855(17) y
O2 C1 1.413(2) y
O3 C13 1.413(2) y
O6 C25 1.410(3) y
O7 C37 1.402(3) y
O10 C49 1.411(3) y
O11 C61 1.406(3) y
O13 C73 1.420(3) y
O13 H79 0.81(3) ?
O14 C74 1.434(3) ?
O14 H80 0.76(3) ?
O15 C75 1.414(3) ?
O15 H81 0.82(3) ?
O16 C76 1.430(3) ?
O16 H82 0.82(3) ?
O17 C77 1.440(3) ?
O17 H83 0.82(3) ?
O18 C78 1.383(3) ?
O18 H84 0.82(4) ?
C1 C2 1.395(3) ?
C1 C6 1.401(3) ?
C2 C3 1.398(3) ?
C2 C7 1.518(3) ?
C3 C4 1.381(4) ?
C3 H3A 0.9500 ?
C4 C5 1.377(4) ?
C4 H4A 0.9500 ?
C5 C6 1.395(3) ?
C5 H5A 0.9500 ?
C6 C10 1.513(3) ?
C7 C8A 1.531(3) ?
C7 C8B 1.532(4) ?
C7 C9B 1.532(4) ?
C7 C9A 1.533(3) ?
C7 H7A 1.0000 ?
C7 H7B 1.0000 ?
C8A H8A 0.9800 ?
C8A H8B 0.9800 ?
C8A H8C 0.9800 ?
C9A H9A 0.9800 ?
C9A H9B 0.9800 ?
C9A H9C 0.9800 ?
C8B H8D 0.9800 ?
C8B H8E 0.9800 ?
C8B H8F 0.9800 ?
C9B H9D 0.9800 ?
C9B H9E 0.9800 ?
C9B H9F 0.9800 ?
C10 C11 1.535(3) ?
C10 C12 1.537(3) ?
C10 H10A 1.0000 ?
C11 H11A 0.9800 ?
C11 H11B 0.9800 ?
C11 H11C 0.9800 ?
C12 H12A 0.9800 ?
C12 H12B 0.9800 ?
C12 H12C 0.9800 ?
C13 C14 1.392(3) ?
C13 C18 1.396(3) ?
C14 C15 1.402(3) ?
C14 C19 1.524(3) ?
C15 C16 1.376(4) ?
C15 H15A 0.9500 ?
C16 C17 1.383(4) ?
C16 H16A 0.9500 ?
C17 C18 1.401(3) ?
C17 H17A 0.9500 ?
C18 C22 1.517(3) ?
C19 C20 1.517(4) ?
C19 C21 1.527(4) ?
C19 H19A 1.0000 ?
C20 H20A 0.9800 ?
C20 H20B 0.9800 ?
C20 H20C 0.9800 ?
C21 H21A 0.9800 ?
C21 H21B 0.9800 ?
C21 H21C 0.9800 ?
C22 C23 1.498(4) ?
C22 C24 1.533(4) ?
C22 H22A 1.0000 ?
C23 H23A 0.9800 ?
C23 H23B 0.9800 ?
C23 H23C 0.9800 ?
C24 H24A 0.9800 ?
C24 H24B 0.9800 ?
C24 H24C 0.9800 ?
C25 C26 1.397(3) ?
C25 C30 1.397(3) ?
C26 C27 1.401(3) ?
C26 C31 1.521(3) ?
C27 C28 1.388(4) ?
C27 H27A 0.9500 ?
C28 C29 1.376(4) ?
C28 H28A 0.9500 ?
C29 C30 1.400(3) ?
C29 H29A 0.9500 ?
C30 C34 1.515(3) ?
C31 C32 1.532(4) ?
C31 C33 1.532(3) ?
C31 H31A 1.0000 ?
C32 H32A 0.9800 ?
C32 H32B 0.9800 ?
C32 H32C 0.9800 ?
C33 H33A 0.9800 ?
C33 H33B 0.9800 ?
C33 H33C 0.9800 ?
C34 C35 1.528(4) ?
C34 C36 1.533(4) ?
C34 H34A 1.0000 ?
C35 H35A 0.9800 ?
C35 H35B 0.9800 ?
C35 H35C 0.9800 ?
C36 H36A 0.9800 ?
C36 H36B 0.9800 ?
C36 H36C 0.9800 ?
C37 C38 1.394(4) ?
C37 C42 1.402(4) ?
C38 C39 1.401(4) ?
C38 C43 1.517(4) ?
C39 C40 1.381(5) ?
C39 H39A 0.9500 ?
C40 C41 1.372(5) ?
C40 H40A 0.9500 ?
C41 C42 1.391(4) ?
C41 H41A 0.9500 ?
C42 C46 1.517(4) ?
C43 C44 1.522(4) ?
C43 C45 1.531(4) ?
C43 H43A 1.0000 ?
C44 H44A 0.9800 ?
C44 H44B 0.9800 ?
C44 H44C 0.9800 ?
C45 H45A 0.9800 ?
C45 H45B 0.9800 ?
C45 H45C 0.9800 ?
C46 C48B 1.527(4) ?
C46 C47A 1.527(3) ?
C46 C48A 1.527(3) ?
C46 C47B 1.530(4) ?
C46 H46A 1.0000 ?
C46 H46B 1.0000 ?
C47A H47A 0.9800 ?
C47A H47B 0.9800 ?
C47A H47C 0.9800 ?
C48A H48A 0.9800 ?
C48A H48B 0.9800 ?
C48A H48C 0.9800 ?
C47B H47D 0.9800 ?
C47B H47E 0.9800 ?
C47B H47F 0.9800 ?
C48B H48D 0.9800 ?
C48B H48E 0.9800 ?
C48B H48F 0.9800 ?
C49 C54 1.394(3) ?
C49 C50 1.399(3) ?
C50 C51 1.390(3) ?
C50 C55 1.521(3) ?
C51 C52 1.388(3) ?
C51 H51A 0.9500 ?
C52 C53 1.381(4) ?
C52 H52A 0.9500 ?
C53 C54 1.396(3) ?
C53 H53A 0.9500 ?
C54 C58 1.516(3) ?
C55 C56 1.527(3) ?
C55 C57 1.534(3) ?
C55 H55A 1.0000 ?
C56 H56A 0.9800 ?
C56 H56B 0.9800 ?
C56 H56C 0.9800 ?
C57 H57A 0.9800 ?
C57 H57B 0.9800 ?
C57 H57C 0.9800 ?
C58 C60 1.524(4) ?
C58 C59 1.525(4) ?
C58 H58A 1.0000 ?
C59 H59A 0.9800 ?
C59 H59B 0.9800 ?
C59 H59C 0.9800 ?
C60 H60A 0.9800 ?
C60 H60B 0.9800 ?
C60 H60C 0.9800 ?
C61 C66 1.394(3) ?
C61 C62 1.401(3) ?
C62 C63 1.387(3) ?
C62 C67 1.513(4) ?
C63 C64 1.383(4) ?
C63 H63A 0.9500 ?
C64 C65 1.380(4) ?
C64 H64A 0.9500 ?
C65 C66 1.396(3) ?
C65 H65A 0.9500 ?
C66 C70 1.516(3) ?
C67 C68 1.522(5) ?
C67 C69 1.528(4) ?
C67 H67A 1.0000 ?
C68 H68A 0.9800 ?
C68 H68B 0.9800 ?
C68 H68C 0.9800 ?
C69 H69A 0.9800 ?
C69 H69B 0.9800 ?
C69 H69C 0.9800 ?
C70 C71 1.521(4) ?
C70 C72 1.529(4) ?
C70 H70A 1.0000 ?
C71 H71A 0.9800 ?
C71 H71B 0.9800 ?
C71 H71C 0.9800 ?
C72 H72A 0.9800 ?
C72 H72B 0.9800 ?
C72 H72C 0.9800 ?
C73 H73A 0.9800 ?
C73 H73B 0.9800 ?
C73 H73C 0.9800 ?
C74 H74A 0.9800 ?
C74 H74B 0.9800 ?
C74 H74C 0.9800 ?
C75 H75A 0.9800 ?
C75 H75B 0.9800 ?
C75 H75C 0.9800 ?
C76 H76A 0.9800 ?
C76 H76B 0.9800 ?
C76 H76C 0.9800 ?
C77 H77A 0.9800 ?
C77 H77B 0.9800 ?
C77 H77C 0.9800 ?
C78 H78A 0.9800 ?
C78 H78B 0.9800 ?
C78 H78C 0.9800 ?

loop_
_geom_hbond_atom_site_label_D
_geom_hbond_atom_site_label_H
_geom_hbond_atom_site_label_A
_geom_hbond_distance_DH
_geom_hbond_distance_HA
_geom_hbond_distance_DA
_geom_hbond_angle_DHA
_geom_hbond_publ_flag
O13 H79 O12 0.81(3) 1.83(3) 2.632(2) 171(3) yes
O14 H80 O4 0.76(3) 2.27(3) 2.941(2) 148(3) yes
O15 H81 O4 0.82(3) 1.79(3) 2.583(2) 160(3) yes
O16 H82 O18 0.82(3) 1.86(3) 2.684(3) 178(4) yes
O17 H83 O8 0.82(3) 1.99(3) 2.783(2) 165(3) yes
O18 H84 O8 0.82(4) 1.94(4) 2.723(3) 160(4) yes

loop_
_geom_torsion_atom_site_label_1
_geom_torsion_atom_site_label_2
_geom_torsion_atom_site_label_3
_geom_torsion_atom_site_label_4
_geom_torsion
O4 P1 O1 Eu1 2.86(16)
O3 P1 O1 Eu1 -123.68(11)
O2 P1 O1 Eu1 129.15(11)
O4 P1 O2 C1 -67.23(18)
O1 P1 O2 C1 165.77(16)
O3 P1 O2 C1 49.06(17)
Eu1 P1 O2 C1 -168.45(13)
O4 P1 O3 C13 -46.38(18)
O1 P1 O3 C13 82.90(18)
O2 P1 O3 C13 -165.70(16)
Eu1 P1 O3 C13 53.75(18)
O8 P2 O5 Eu1 -19.6(2)
O6 P2 O5 Eu1 -147.60(15)
O7 P2 O5 Eu1 105.20(17)
O8 P2 O6 C25 -32.1(2)
O5 P2 O6 C25 98.58(19)
O7 P2 O6 C25 -152.36(18)
O8 P2 O7 C37 -66.8(2)
O5 P2 O7 C37 166.42(19)
O6 P2 O7 C37 52.1(2)
O12 P3 O9 Eu1 -26.26(19)
O11 P3 O9 Eu1 99.35(15)
O10 P3 O9 Eu1 -153.09(13)
O12 P3 O10 C49 -25.88(19)
O9 P3 O10 C49 103.91(17)
O11 P3 O10 C49 -147.02(16)
O12 P3 O11 C61 -71.7(2)
O9 P3 O11 C61 161.31(18)
O10 P3 O11 C61 47.2(2)
P1 O2 C1 C2 92.3(2)
P1 O2 C1 C6 -93.2(2)
C6 C1 C2 C3 3.8(3)
O2 C1 C2 C3 178.07(18)
C6 C1 C2 C7 -170.50(19)
O2 C1 C2 C7 3.8(3)
C1 C2 C3 C4 -1.5(3)
C7 C2 C3 C4 172.7(2)
C2 C3 C4 C5 -0.8(4)
C3 C4 C5 C6 0.8(4)
C4 C5 C6 C1 1.3(3)
C4 C5 C6 C10 -176.4(2)
C2 C1 C6 C5 -3.7(3)
O2 C1 C6 C5 -178.02(18)
C2 C1 C6 C10 173.9(2)
O2 C1 C6 C10 -0.4(3)
C1 C2 C7 C8A -159.8(2)
C3 C2 C7 C8A 26.2(3)
C1 C2 C7 C8B -123.2(19)
C3 C2 C7 C8B 62.8(19)
C1 C2 C7 C9B 115.7(15)
C3 C2 C7 C9B -58.3(15)
C1 C2 C7 C9A 76.6(3)
C3 C2 C7 C9A -97.4(3)
C5 C6 C10 C11 -60.3(3)
C1 C6 C10 C11 122.1(2)
C5 C6 C10 C12 62.6(3)
C1 C6 C10 C12 -114.9(2)
P1 O3 C13 C14 83.9(2)
P1 O3 C13 C18 -100.6(2)
C18 C13 C14 C15 3.2(3)
O3 C13 C14 C15 178.32(19)
C18 C13 C14 C19 -173.7(2)
O3 C13 C14 C19 1.4(3)
C13 C14 C15 C16 -1.0(3)
C19 C14 C15 C16 175.9(2)
C14 C15 C16 C17 -0.9(4)
C15 C16 C17 C18 0.7(4)
C14 C13 C18 C17 -3.4(3)
O3 C13 C18 C17 -178.59(19)
C14 C13 C18 C22 175.2(2)
O3 C13 C18 C22 -0.1(3)
C16 C17 C18 C13 1.3(3)
C16 C17 C18 C22 -177.3(2)
C13 C14 C19 C20 -130.5(3)
C15 C14 C19 C20 52.8(3)
C13 C14 C19 C21 105.6(3)
C15 C14 C19 C21 -71.1(3)
C13 C18 C22 C23 118.8(3)
C17 C18 C22 C23 -62.7(3)
C13 C18 C22 C24 -116.8(3)
C17 C18 C22 C24 61.7(3)
P2 O6 C25 C26 -98.9(2)
P2 O6 C25 C30 87.2(2)
C30 C25 C26 C27 0.4(3)
O6 C25 C26 C27 -173.2(2)
C30 C25 C26 C31 179.5(2)
O6 C25 C26 C31 5.9(3)
C25 C26 C27 C28 -0.4(4)
C31 C26 C27 C28 -179.5(2)
C26 C27 C28 C29 -0.2(4)
C27 C28 C29 C30 0.9(4)
C26 C25 C30 C29 0.2(4)
O6 C25 C30 C29 173.7(2)
C26 C25 C30 C34 -177.5(2)
O6 C25 C30 C34 -4.0(3)
C28 C29 C30 C25 -0.9(4)
C28 C29 C30 C34 176.9(2)
C25 C26 C31 C32 -71.5(3)
C27 C26 C31 C32 107.5(3)
C25 C26 C31 C33 164.7(2)
C27 C26 C31 C33 -16.3(3)
C25 C30 C34 C35 -126.2(3)
C29 C30 C34 C35 56.2(3)
C25 C30 C34 C36 110.0(3)
C29 C30 C34 C36 -67.7(3)
P2 O7 C37 C38 92.1(2)
P2 O7 C37 C42 -94.4(2)
C42 C37 C38 C39 4.4(4)
O7 C37 C38 C39 177.5(2)
C42 C37 C38 C43 -172.3(2)
O7 C37 C38 C43 0.8(4)
C37 C38 C39 C40 -1.7(5)
C43 C38 C39 C40 175.1(3)
C38 C39 C40 C41 -1.0(5)
C39 C40 C41 C42 1.3(5)
C40 C41 C42 C37 1.1(5)
C40 C41 C42 C46 -176.4(3)
C38 C37 C42 C41 -4.1(4)
O7 C37 C42 C41 -177.3(2)
C38 C37 C42 C46 173.4(2)
O7 C37 C42 C46 0.2(3)
C37 C38 C43 C44 -121.9(3)
C39 C38 C43 C44 61.5(4)
C37 C38 C43 C45 113.8(3)
C39 C38 C43 C45 -62.8(3)
C41 C42 C46 C48B 93.3(14)
C37 C42 C46 C48B -84.1(14)
C41 C42 C46 C47A -60.2(4)
C37 C42 C46 C47A 122.4(3)
C41 C42 C46 C48A 65.1(4)
C37 C42 C46 C48A -112.3(3)
C41 C42 C46 C47B -18.9(11)
C37 C42 C46 C47B 163.8(11)
P3 O10 C49 C54 87.5(2)
P3 O10 C49 C50 -97.3(2)
C54 C49 C50 C51 -0.7(3)
O10 C49 C50 C51 -175.72(19)
C54 C49 C50 C55 174.3(2)
O10 C49 C50 C55 -0.7(3)
C49 C50 C51 C52 0.5(3)
C55 C50 C51 C52 -174.5(2)
C50 C51 C52 C53 0.0(4)
C51 C52 C53 C54 -0.2(4)
C50 C49 C54 C53 0.5(3)
O10 C49 C54 C53 175.44(19)
C50 C49 C54 C58 -177.6(2)
O10 C49 C54 C58 -2.7(3)
C52 C53 C54 C49 -0.1(3)
C52 C53 C54 C58 178.1(2)
C51 C50 C55 C56 -26.9(3)
C49 C50 C55 C56 158.3(2)
C51 C50 C55 C57 96.2(3)
C49 C50 C55 C57 -78.6(3)
C49 C54 C58 C60 -124.1(3)
C53 C54 C58 C60 57.8(3)
C49 C54 C58 C59 111.5(3)
C53 C54 C58 C59 -66.6(3)
P3 O11 C61 C66 -96.0(2)
P3 O11 C61 C62 89.1(2)
C66 C61 C62 C63 2.7(4)
O11 C61 C62 C63 177.3(2)
C66 C61 C62 C67 -174.9(2)
O11 C61 C62 C67 -0.4(3)
C61 C62 C63 C64 -1.8(4)
C67 C62 C63 C64 175.8(3)
C62 C63 C64 C65 0.1(5)
C63 C64 C65 C66 0.8(5)
C62 C61 C66 C65 -1.8(4)
O11 C61 C66 C65 -176.5(2)
C62 C61 C66 C70 176.5(2)
O11 C61 C66 C70 1.9(3)
C64 C65 C66 C61 0.0(4)
C64 C65 C66 C70 -178.4(3)
C63 C62 C67 C68 -105.5(3)
C61 C62 C67 C68 72.0(3)
C63 C62 C67 C69 19.9(4)
C61 C62 C67 C69 -162.6(3)
C61 C66 C70 C71 127.1(3)
C65 C66 C70 C71 -54.5(3)
C61 C66 C70 C72 -108.0(3)
C65 C66 C70 C72 70.3(3)

_cod_database_fobs_code 2243203
